data_7010024
loop_
_publ_author_name
'Lee, Hyosun'
'Bridgewater, Brian M.'
'Parkin, Gerard'

_publ_section_title
;
 Influence of a [Me2Si] ansa bridge on the barrier to rotation about
 the Zr--phenyl bond and on the generation and reactivity of benzyne
 intermediates: comparison of the structures and reactivity of
 [Me2Si(C5Me4)2]Zr(Ph)X and Cp*2Zr(Ph)X (X&#x2005;=&#x2005;H, Cl, Ph)
;
_journal_issue 24
_journal_name_full 'Journal of the Chemical Society, Dalton Transactions'
_journal_page_first 4490
_journal_paper_doi 10.1039/b005117i
_journal_year 2000
_chemical_formula_sum 'C28 H37 N Zr'
_chemical_formula_weight 478.81
_chemical_name_systematic
; 
 ? 
;
_space_group_IT_number 2
_symmetry_cell_setting triclinic
_symmetry_space_group_name_Hall '-P 1'
_symmetry_space_group_name_H-M 'P -1'
_atom_sites_solution_hydrogens geom
_atom_sites_solution_primary direct
_atom_sites_solution_secondary difmap
_audit_creation_method SHELXL-97
_cell_angle_alpha 89.3260(10)
_cell_angle_beta 79.892(2)
_cell_angle_gamma 70.0910(10)
_cell_formula_units_Z 2
_cell_length_a 8.7032(7)
_cell_length_b 9.6822(8)
_cell_length_c 15.8118(12)
_cell_measurement_temperature 223(2)
_cell_volume 1231.66(17)
_computing_cell_refinement 'Bruker SMART'
_computing_data_collection 'Bruker SMART'
_computing_data_reduction 'Bruker SHELXTL'
_computing_molecular_graphics 'Bruker SHELXTL'
_computing_publication_material 'Bruker SHELXTL'
_computing_structure_refinement 'SHELXL-97 (Sheldrick, 1997)'
_computing_structure_solution 'SHELXS-97 (Sheldrick, 1990)'
_diffrn_ambient_temperature 223(2)
_diffrn_measured_fraction_theta_full 0.822
_diffrn_measured_fraction_theta_max 0.822
_diffrn_measurement_device_type 'CCD area detector'
_diffrn_measurement_method 'phi and omega scans'
_diffrn_radiation_monochromator graphite
_diffrn_radiation_source 'fine-focus sealed tube'
_diffrn_radiation_type MoK\a
_diffrn_radiation_wavelength 0.71073
_diffrn_reflns_av_R_equivalents 0.0224
_diffrn_reflns_av_sigmaI/netI 0.0638
_diffrn_reflns_limit_h_max 9
_diffrn_reflns_limit_h_min -11
_diffrn_reflns_limit_k_max 12
_diffrn_reflns_limit_k_min -12
_diffrn_reflns_limit_l_max 18
_diffrn_reflns_limit_l_min -20
_diffrn_reflns_number 6631
_diffrn_reflns_theta_full 28.28
_diffrn_reflns_theta_max 28.28
_diffrn_reflns_theta_min 1.31
_exptl_absorpt_coefficient_mu 0.460
_exptl_absorpt_correction_T_max 0.9774
_exptl_absorpt_correction_T_min 0.9554
_exptl_absorpt_correction_type none
_exptl_crystal_density_diffrn 1.291
_exptl_crystal_density_method 'not measured'
_exptl_crystal_F_000 504
_exptl_crystal_size_max 0.10
_exptl_crystal_size_mid 0.05
_exptl_crystal_size_min 0.05
_refine_diff_density_max 0.469
_refine_diff_density_min -0.448
_refine_diff_density_rms 0.071
_refine_ls_extinction_coef 0.0000(8)
_refine_ls_extinction_expression Fc^*^=kFc[1+0.001xFc^2^\l^3^/sin(2\q)]^-1/4^
_refine_ls_extinction_method SHELXL
_refine_ls_goodness_of_fit_ref 1.049
_refine_ls_hydrogen_treatment mixed
_refine_ls_matrix_type full
_refine_ls_number_parameters 294
_refine_ls_number_reflns 5018
_refine_ls_number_restraints 0
_refine_ls_restrained_S_all 1.049
_refine_ls_R_factor_all 0.0704
_refine_ls_R_factor_gt 0.0470
_refine_ls_shift/su_max 1.007
_refine_ls_shift/su_mean 0.005
_refine_ls_structure_factor_coef Fsqd
_refine_ls_weighting_details 'calc w=1/[\s^2^(Fo^2^)+(0.0520P)^2^+0.0000P] where P=(Fo^2^+2Fc^2^)/3'
_refine_ls_weighting_scheme calc
_refine_ls_wR_factor_gt 0.0991
_refine_ls_wR_factor_ref 0.1075
_reflns_number_gt 3903
_reflns_number_total 5018
_reflns_threshold_expression >2sigma(I)
_cod_data_source_file b005117i.txt
_cod_data_source_block hbs10
_cod_depositor_comments
;
The following automatic conversions were performed:
'_symmetry_cell_setting' value 'Triclinic' changed to 'triclinic'
according to '/home/saulius/struct/CIF-dictionaries/cif_core.dic'
dictionary named 'cif_core.dic' version 2.4.1 from 2010-06-29.

Automatic conversion script
Id: cif_fix_enum 1527 2010-12-29 10:47:43Z saulius 
;
_cod_original_sg_symbol_H-M P-1
_cod_database_code 7010024

loop_
_symmetry_equiv_pos_as_xyz
'x, y, z'
'-x, -y, -z'

loop_
_atom_site_label
_atom_site_type_symbol
_atom_site_fract_x
_atom_site_fract_y
_atom_site_fract_z
_atom_site_U_iso_or_equiv
_atom_site_adp_type
_atom_site_occupancy
_atom_site_symmetry_multiplicity
_atom_site_calc_flag
_atom_site_refinement_flags
_atom_site_disorder_assembly
_atom_site_disorder_group
Zr Zr 0.29509(4) -0.24428(3) 0.26639(2) 0.03171(12) Uani 1 1 d . . .
N N 0.4811(4) -0.1524(4) 0.2394(2) 0.0464(7) Uani 1 1 d . . .
C1 C 0.4670(5) -0.0470(4) 0.1893(2) 0.0470(9) Uani 1 1 d . . .
C2 C 0.6002(7) 0.0219(8) 0.1663(4) 0.0788(16) Uani 1 1 d . . .
H2A H 0.538(8) 0.142(8) 0.169(4) 0.14(3) Uiso 1 1 d . . .
H2B H 0.692(6) -0.026(5) 0.199(3) 0.069(14) Uiso 1 1 d . . .
H2C H 0.647(6) 0.001(5) 0.109(3) 0.073(15) Uiso 1 1 d . . .
C11 C 0.4500(6) -0.5161(4) 0.2367(3) 0.0636(12) Uani 1 1 d . . .
C12 C 0.2871(5) -0.4957(4) 0.2236(2) 0.0496(10) Uani 1 1 d . . .
C13 C 0.2610(5) -0.4101(4) 0.1520(2) 0.0412(8) Uani 1 1 d . . .
C14 C 0.4067(5) -0.3801(4) 0.1184(2) 0.0472(9) Uani 1 1 d . . .
C15 C 0.5245(5) -0.4477(5) 0.1703(3) 0.0629(12) Uani 1 1 d . . .
C21 C 0.1785(5) -0.2742(4) 0.4220(2) 0.0449(9) Uani 1 1 d . . .
C22 C 0.0421(5) -0.1829(5) 0.3864(2) 0.0568(11) Uani 1 1 d . . .
C23 C 0.0682(6) -0.0484(5) 0.3696(2) 0.0587(12) Uani 1 1 d . . .
C24 C 0.2178(6) -0.0573(4) 0.3922(2) 0.0525(10) Uani 1 1 d . . .
C25 C 0.2867(5) -0.1978(4) 0.4241(2) 0.0429(8) Uani 1 1 d . . .
C31 C 0.5403(9) -0.6155(6) 0.3002(4) 0.124(3) Uani 1 1 d . . .
H31A H 0.6224 -0.7034 0.2698 0.186 Uiso 1 1 calc R . .
H31B H 0.4612 -0.6429 0.3420 0.186 Uiso 1 1 calc R . .
H31C H 0.5953 -0.5640 0.3296 0.186 Uiso 1 1 calc R . .
C32 C 0.1688(8) -0.5684(6) 0.2677(3) 0.0900(18) Uani 1 1 d . . .
H32A H 0.0572 -0.4967 0.2803 0.135 Uiso 1 1 calc R . .
H32B H 0.2025 -0.6075 0.3210 0.135 Uiso 1 1 calc R . .
H32C H 0.1705 -0.6479 0.2304 0.135 Uiso 1 1 calc R . .
C33 C 0.1087(6) -0.3740(5) 0.1115(3) 0.0701(13) Uani 1 1 d . . .
H33A H 0.1091 -0.4619 0.0825 0.105 Uiso 1 1 calc R . .
H33B H 0.1088 -0.2992 0.0701 0.105 Uiso 1 1 calc R . .
H33C H 0.0099 -0.3377 0.1557 0.105 Uiso 1 1 calc R . .
C34 C 0.4369(7) -0.3034(5) 0.0375(3) 0.0816(16) Uani 1 1 d . . .
H34A H 0.5019 -0.2425 0.0458 0.122 Uiso 1 1 calc R . .
H34B H 0.3313 -0.2422 0.0236 0.122 Uiso 1 1 calc R . .
H34C H 0.4970 -0.3759 -0.0093 0.122 Uiso 1 1 calc R . .
C35 C 0.7027(6) -0.4540(7) 0.1536(5) 0.124(3) Uani 1 1 d . . .
H35A H 0.7717 -0.5431 0.1193 0.186 Uiso 1 1 calc R . .
H35B H 0.7401 -0.4542 0.2079 0.186 Uiso 1 1 calc R . .
H35C H 0.7112 -0.3690 0.1227 0.186 Uiso 1 1 calc R . .
C41 C 0.1867(8) -0.4160(5) 0.4654(3) 0.0864(17) Uani 1 1 d . . .
H41A H 0.1423 -0.3949 0.5263 0.130 Uiso 1 1 calc R . .
H41B H 0.3014 -0.4815 0.4574 0.130 Uiso 1 1 calc R . .
H41C H 0.1217 -0.4627 0.4401 0.130 Uiso 1 1 calc R . .
C42 C -0.1139(6) -0.2131(8) 0.3765(3) 0.110(2) Uani 1 1 d . . .
H42A H -0.1049 -0.3114 0.3942 0.165 Uiso 1 1 calc R . .
H42B H -0.1270 -0.2055 0.3167 0.165 Uiso 1 1 calc R . .
H42C H -0.2097 -0.1418 0.4121 0.165 Uiso 1 1 calc R . .
C43 C -0.0584(8) 0.0909(6) 0.3465(3) 0.122(3) Uani 1 1 d . . .
H43A H -0.1180 0.1514 0.3984 0.184 Uiso 1 1 calc R . .
H43B H -0.1362 0.0659 0.3180 0.184 Uiso 1 1 calc R . .
H43C H -0.0021 0.1448 0.3082 0.184 Uiso 1 1 calc R . .
C44 C 0.2872(9) 0.0657(6) 0.3909(3) 0.112(2) Uani 1 1 d . . .
H44A H 0.2841 0.1102 0.3356 0.167 Uiso 1 1 calc R . .
H44B H 0.4013 0.0268 0.3999 0.167 Uiso 1 1 calc R . .
H44C H 0.2211 0.1393 0.4362 0.167 Uiso 1 1 calc R . .
C45 C 0.4470(6) -0.2519(7) 0.4582(3) 0.0843(16) Uani 1 1 d . . .
H45A H 0.5343 -0.2338 0.4173 0.126 Uiso 1 1 calc R . .
H45B H 0.4770 -0.3566 0.4664 0.126 Uiso 1 1 calc R . .
H45C H 0.4328 -0.2001 0.5127 0.126 Uiso 1 1 calc R . .
C51 C 0.1943(4) -0.0579(4) 0.1778(2) 0.0364(8) Uani 1 1 d . . .
C52 C 0.3107(4) 0.0144(4) 0.1540(2) 0.0393(8) Uani 1 1 d . . .
C53 C 0.2791(6) 0.1314(4) 0.0994(2) 0.0583(11) Uani 1 1 d . . .
H53A H 0.3585 0.1773 0.0836 0.070 Uiso 1 1 calc R . .
C54 C 0.1323(7) 0.1799(5) 0.0686(3) 0.0668(13) Uani 1 1 d . . .
H54A H 0.1105 0.2601 0.0330 0.080 Uiso 1 1 calc R . .
C55 C 0.0191(6) 0.1117(5) 0.0899(3) 0.0594(11) Uani 1 1 d . . .
H55A H -0.0801 0.1435 0.0678 0.071 Uiso 1 1 calc R . .
C56 C 0.0489(5) -0.0052(4) 0.1442(2) 0.0469(9) Uani 1 1 d . . .
H56A H -0.0320 -0.0499 0.1587 0.056 Uiso 1 1 calc R . .

loop_
_atom_site_aniso_label
_atom_site_aniso_U_11
_atom_site_aniso_U_22
_atom_site_aniso_U_33
_atom_site_aniso_U_23
_atom_site_aniso_U_13
_atom_site_aniso_U_12
Zr 0.03582(19) 0.02975(17) 0.02775(18) 0.00494(11) -0.00615(12) -0.00890(12)
N 0.0405(17) 0.0541(19) 0.0446(18) -0.0035(15) -0.0077(14) -0.0162(15)
C1 0.046(2) 0.053(2) 0.044(2) -0.0054(18) 0.0014(17) -0.0244(18)
C2 0.066(3) 0.105(5) 0.082(4) 0.002(4) -0.003(3) -0.055(3)
C11 0.087(3) 0.0287(19) 0.062(3) -0.0040(18) -0.034(3) 0.007(2)
C12 0.075(3) 0.0313(18) 0.044(2) 0.0040(16) -0.010(2) -0.0215(19)
C13 0.055(2) 0.0342(18) 0.0365(19) 0.0010(15) -0.0121(17) -0.0156(16)
C14 0.061(2) 0.038(2) 0.039(2) -0.0082(16) 0.0058(19) -0.0198(18)
C15 0.048(2) 0.057(3) 0.072(3) -0.030(2) -0.003(2) -0.005(2)
C21 0.065(2) 0.050(2) 0.0237(17) 0.0080(15) -0.0049(17) -0.0275(19)
C22 0.038(2) 0.092(3) 0.036(2) 0.000(2) 0.0009(17) -0.021(2)
C23 0.062(3) 0.057(3) 0.032(2) 0.0013(18) -0.0011(19) 0.009(2)
C24 0.085(3) 0.040(2) 0.0289(19) -0.0017(16) 0.003(2) -0.024(2)
C25 0.047(2) 0.056(2) 0.0266(18) 0.0063(16) -0.0104(16) -0.0178(18)
C31 0.174(6) 0.053(3) 0.117(5) -0.004(3) -0.089(5) 0.026(4)
C32 0.163(5) 0.073(3) 0.057(3) 0.009(3) -0.001(3) -0.079(4)
C33 0.083(3) 0.065(3) 0.071(3) -0.001(2) -0.039(3) -0.026(3)
C34 0.133(5) 0.066(3) 0.045(2) -0.008(2) 0.026(3) -0.052(3)
C35 0.035(3) 0.126(5) 0.187(7) -0.087(5) 0.009(3) -0.010(3)
C41 0.156(5) 0.065(3) 0.048(3) 0.021(2) -0.008(3) -0.055(3)
C42 0.061(3) 0.204(7) 0.069(4) -0.028(4) 0.008(3) -0.060(4)
C43 0.126(5) 0.103(4) 0.050(3) -0.006(3) -0.003(3) 0.067(4)
C44 0.218(7) 0.082(4) 0.054(3) -0.017(3) 0.020(4) -0.097(5)
C45 0.068(3) 0.139(5) 0.055(3) 0.013(3) -0.033(3) -0.037(3)
C51 0.0418(19) 0.0353(18) 0.0283(17) 0.0014(14) -0.0040(15) -0.0096(15)
C52 0.048(2) 0.0415(19) 0.0293(18) 0.0014(15) -0.0010(15) -0.0192(16)
C53 0.089(3) 0.052(2) 0.042(2) 0.0104(19) -0.005(2) -0.037(2)
C54 0.101(4) 0.050(2) 0.047(3) 0.020(2) -0.025(3) -0.018(3)
C55 0.073(3) 0.052(2) 0.047(2) 0.0073(19) -0.031(2) -0.004(2)
C56 0.045(2) 0.049(2) 0.042(2) 0.0061(17) -0.0134(17) -0.0078(17)

loop_
_atom_type_symbol
_atom_type_description
_atom_type_scat_dispersion_real
_atom_type_scat_dispersion_imag
_atom_type_scat_source
C C 0.0033 0.0016 'International Tables Vol C Tables 4.2.6.8 and 6.1.1.4'
H H 0.0000 0.0000 'International Tables Vol C Tables 4.2.6.8 and 6.1.1.4'
N N 0.0061 0.0033 'International Tables Vol C Tables 4.2.6.8 and 6.1.1.4'
Zr Zr -2.9673 0.5597 'International Tables Vol C Tables 4.2.6.8 and 6.1.1.4'

loop_
_geom_angle_atom_site_label_1
_geom_angle_atom_site_label_2
_geom_angle_atom_site_label_3
_geom_angle
_geom_angle_site_symmetry_1
_geom_angle_site_symmetry_3
_geom_angle_publ_flag
N Zr C51 75.99(12) . . ?
N Zr C11 103.55(15) . . ?
C51 Zr C11 132.12(13) . . ?
N Zr C25 88.03(12) . . ?
C51 Zr C25 122.51(12) . . ?
C11 Zr C25 105.18(13) . . ?
N Zr C24 78.07(13) . . ?
C51 Zr C24 90.10(12) . . ?
C11 Zr C24 137.36(14) . . ?
C25 Zr C24 32.41(12) . . ?
N Zr C22 130.91(13) . . ?
C51 Zr C22 98.91(13) . . ?
C11 Zr C22 114.00(17) . . ?
C25 Zr C22 53.15(12) . . ?
C24 Zr C22 52.93(14) . . ?
N Zr C21 119.63(12) . . ?
C51 Zr C21 129.09(12) . . ?
C11 Zr C21 93.52(14) . . ?
C25 Zr C21 31.73(11) . . ?
C24 Zr C21 53.02(11) . . ?
C22 Zr C21 32.39(13) . . ?
N Zr C15 78.47(13) . . ?
C51 Zr C15 106.06(15) . . ?
C11 Zr C15 32.36(15) . . ?
C25 Zr C15 124.43(14) . . ?
C24 Zr C15 147.17(15) . . ?
C22 Zr C15 145.90(16) . . ?
C21 Zr C15 124.00(15) . . ?
N Zr C13 119.49(12) . . ?
C51 Zr C13 84.80(12) . . ?
C11 Zr C13 53.08(13) . . ?
C25 Zr C13 146.62(12) . . ?
C24 Zr C13 159.55(14) . . ?
C22 Zr C13 108.29(13) . . ?
C21 Zr C13 116.97(11) . . ?
C15 Zr C13 52.75(13) . . ?
N Zr C23 102.37(14) . . ?
C51 Zr C23 76.97(12) . . ?
C11 Zr C23 145.08(16) . . ?
C25 Zr C23 52.88(13) . . ?
C24 Zr C23 31.47(14) . . ?
C22 Zr C23 32.09(14) . . ?
C21 Zr C23 53.03(12) . . ?
C15 Zr C23 176.96(15) . . ?
C13 Zr C23 128.33(14) . . ?
N Zr C14 87.67(12) . . ?
C51 Zr C14 78.88(12) . . ?
C11 Zr C14 53.47(14) . . ?
C25 Zr C14 156.25(13) . . ?
C24 Zr C14 163.79(11) . . ?
C22 Zr C14 140.12(13) . . ?
C21 Zr C14 142.94(12) . . ?
C15 Zr C14 31.97(14) . . ?
C13 Zr C14 32.00(11) . . ?
C23 Zr C14 150.60(14) . . ?
N Zr C12 131.57(13) . . ?
C51 Zr C12 115.70(12) . . ?
C11 Zr C12 32.32(14) . . ?
C25 Zr C12 115.92(12) . . ?
C24 Zr C12 143.07(12) . . ?
C22 Zr C12 95.18(14) . . ?
C21 Zr C12 90.18(12) . . ?
C15 Zr C12 53.14(14) . . ?
C13 Zr C12 31.76(11) . . ?
C23 Zr C12 125.85(15) . . ?
C14 Zr C12 53.13(11) . . ?
C1 N Zr 120.6(3) . . ?
N C1 C52 118.6(3) . . ?
N C1 C2 122.6(4) . . ?
C52 C1 C2 118.7(4) . . ?
C15 C11 C12 107.9(4) . . ?
C15 C11 C31 125.0(5) . . ?
C12 C11 C31 126.3(5) . . ?
C15 C11 Zr 74.9(2) . . ?
C12 C11 Zr 75.4(2) . . ?
C31 C11 Zr 123.8(3) . . ?
C13 C12 C11 107.4(3) . . ?
C13 C12 C32 124.1(4) . . ?
C11 C12 C32 128.0(4) . . ?
C13 C12 Zr 73.82(19) . . ?
C11 C12 Zr 72.3(2) . . ?
C32 C12 Zr 126.2(3) . . ?
C12 C13 C14 109.2(3) . . ?
C12 C13 C33 124.5(4) . . ?
C14 C13 C33 125.8(4) . . ?
C12 C13 Zr 74.4(2) . . ?
C14 C13 Zr 74.3(2) . . ?
C33 C13 Zr 123.8(3) . . ?
C15 C14 C13 107.2(3) . . ?
C15 C14 C34 126.1(4) . . ?
C13 C14 C34 126.5(4) . . ?
C15 C14 Zr 73.6(2) . . ?
C13 C14 Zr 73.7(2) . . ?
C34 C14 Zr 122.7(3) . . ?
C14 C15 C11 108.3(4) . . ?
C14 C15 C35 125.2(5) . . ?
C11 C15 C35 126.4(5) . . ?
C14 C15 Zr 74.4(2) . . ?
C11 C15 Zr 72.7(2) . . ?
C35 C15 Zr 122.1(3) . . ?
C25 C21 C22 107.8(3) . . ?
C25 C21 C41 125.9(4) . . ?
C22 C21 C41 125.3(4) . . ?
C25 C21 Zr 73.29(19) . . ?
C22 C21 Zr 73.78(19) . . ?
C41 C21 Zr 127.5(3) . . ?
C23 C22 C21 107.3(4) . . ?
C23 C22 C42 124.6(5) . . ?
C21 C22 C42 127.8(5) . . ?
C23 C22 Zr 74.6(2) . . ?
C21 C22 Zr 73.8(2) . . ?
C42 C22 Zr 122.3(3) . . ?
C24 C23 C22 108.5(3) . . ?
C24 C23 C43 124.9(5) . . ?
C22 C23 C43 125.8(5) . . ?
C24 C23 Zr 73.6(2) . . ?
C22 C23 Zr 73.4(2) . . ?
C43 C23 Zr 127.3(3) . . ?
C23 C24 C25 108.0(3) . . ?
C23 C24 C44 126.0(5) . . ?
C25 C24 C44 125.8(5) . . ?
C23 C24 Zr 74.9(2) . . ?
C25 C24 Zr 73.0(2) . . ?
C44 C24 Zr 122.3(3) . . ?
C21 C25 C24 108.4(3) . . ?
C21 C25 C45 126.1(4) . . ?
C24 C25 C45 125.5(4) . . ?
C21 C25 Zr 75.0(2) . . ?
C24 C25 Zr 74.6(2) . . ?
C45 C25 Zr 118.7(3) . . ?
C56 C51 C52 116.2(3) . . ?
C56 C51 Zr 134.0(3) . . ?
C52 C51 Zr 109.9(2) . . ?
C53 C52 C51 121.0(3) . . ?
C53 C52 C1 124.2(3) . . ?
C51 C52 C1 114.9(3) . . ?
C54 C53 C52 120.4(4) . . ?
C55 C54 C53 119.9(4) . . ?
C54 C55 C56 120.4(4) . . ?
C51 C56 C55 122.2(4) . . ?

loop_
_geom_bond_atom_site_label_1
_geom_bond_atom_site_label_2
_geom_bond_distance
_geom_bond_site_symmetry_2
_geom_bond_publ_flag
Zr N 2.079(3) . ?
Zr C51 2.298(3) . ?
Zr C11 2.521(4) . ?
Zr C25 2.524(3) . ?
Zr C24 2.544(4) . ?
Zr C22 2.544(4) . ?
Zr C21 2.545(3) . ?
Zr C15 2.549(4) . ?
Zr C13 2.553(3) . ?
Zr C23 2.560(4) . ?
Zr C14 2.560(3) . ?
Zr C12 2.561(4) . ?
N C1 1.270(5) . ?
C1 C52 1.490(5) . ?
C1 C2 1.515(6) . ?
C11 C15 1.413(7) . ?
C11 C12 1.415(6) . ?
C11 C31 1.514(6) . ?
C12 C13 1.400(5) . ?
C12 C32 1.509(6) . ?
C13 C14 1.410(5) . ?
C13 C33 1.506(5) . ?
C14 C15 1.407(6) . ?
C14 C34 1.499(5) . ?
C15 C35 1.507(6) . ?
C21 C25 1.386(5) . ?
C21 C22 1.419(6) . ?
C21 C41 1.513(5) . ?
C22 C23 1.410(6) . ?
C22 C42 1.517(6) . ?
C23 C24 1.384(6) . ?
C23 C43 1.512(6) . ?
C24 C25 1.414(5) . ?
C24 C44 1.507(6) . ?
C25 C45 1.507(5) . ?
C51 C56 1.391(5) . ?
C51 C52 1.415(5) . ?
C52 C53 1.397(5) . ?
C53 C54 1.376(6) . ?
C54 C55 1.357(6) . ?
C55 C56 1.394(5) . ?
